data_1535234
loop_
_publ_author_name
'Herzog, F.'
'Thiele, G.'

_publ_section_title
;
 Ueber Rh S Cl5 - ein hexamerer, molekularer Rhodium(III)-Komplex mit (S
 Cl2)-Liganden
;
_journal_name_full 'Zeitschrift fuer Anorganische und Allgemeine Chemie'
_journal_page_first 1462
_journal_page_last 1464
_journal_volume 628
_journal_year 2002
_chemical_formula_sum 'Cl5 Rh S'
_chemical_name_systematic 'Rh (S Cl2) Cl3'
_space_group_IT_number 15
_symmetry_space_group_name_Hall '-C 2yc'
_symmetry_space_group_name_H-M 'C 1 2/c 1'
_cell_angle_alpha 90
_cell_angle_beta 119.06
_cell_angle_gamma 90
_cell_formula_units_Z 24
_cell_length_a 26.215
_cell_length_b 6.775
_cell_length_c 26.868
_cell_volume 4171.203
_citation_journal_id_ASTM ZAACAB
_cod_data_source_file Herzog_ZAACAB_2002_709.cif
_cod_data_source_block Cl5Rh1S1
_cod_original_cell_volume 4171.204
_cod_original_formula_sum 'Cl5 Rh1 S1'
_cod_database_code 1535234

loop_
_symmetry_equiv_pos_as_xyz
x,y,z
-x,y,-z+1/2
-x,-y,-z
x,-y,z-1/2
x+1/2,y+1/2,z
-x+1/2,y+1/2,-z+1/2
-x+1/2,-y+1/2,-z
x+1/2,-y+1/2,z-1/2

loop_
_atom_site_label
_atom_site_type_symbol
_atom_site_fract_x
_atom_site_fract_y
_atom_site_fract_z
_atom_site_occupancy
_atom_site_U_iso_or_equiv
Cl8 Cl-1 0.47366 0.3746 0.05852 1 0.0
Rh1 Rh+3 0.32904 0.31422 0.14652 1 0.0
Cl5 Cl-1 0.35681 0.6371 -0.02211 1 0.0
Cl12 Cl-1 0.50326 0.6237 0.18715 1 0.0
Cl13 Cl-1 0.08793 0.4764 0.0685 1 0.0
Cl3 Cl-1 0.15987 0.3171 0.00168 1 0.0
Rh2 Rh+3 0.19033 0.12573 0.08457 1 0.0
Cl10 Cl-1 0.46426 0.8836 0.08148 1 0.0
S1 S+2 0.10645 0.1893 0.08686 1 0.0
S2 S+2 0.43016 0.7137 0.11866 1 0.0
Cl9 Cl-1 0.22301 -0.0869 0.16075 1 0.0
Rh3 Rh+3 0.38922 0.4507 0.0611 1 0.0
Cl14 Cl-1 0.12576 0.1937 0.16853 1 0.0
Cl7 Cl-1 0.37413 0.5778 0.20587 1 0.0
S3 S+2 0.35343 0.0972 0.21928 1 0.0
Cl11 Cl-1 0.3303 0.2151 0.27351 1 0.0
Cl15 Cl-1 0.44091 0.1144 0.26693 1 0.0
Cl6 Cl-1 0.24071 0.3916 0.143 1 0.0
Cl2 Cl-1 0.27873 0.052 0.08343 1 0.0
Cl4 Cl-1 0.30345 0.5243 0.0664 1 0.0
Cl1 Cl-1 0.41255 0.2441 0.13901 1 0.0
